data_8105249
loop_
_publ_author_name
'Liu, Hui'
'Lou, Xin-Hua'

_publ_section_title
;
 Crystal structure of chlorido (2-(4-ethylphenyl)pyrimidine-k2
 C,N)(triphenylphosphane-kP) palladium(II), C30H26ClN2PPd
;
_journal_issue 3
_journal_name_full 'Zeitschrift f\"ur Kristallographie - New Crystal Structures'
_journal_page_first 659
_journal_page_last 661
_journal_paper_doi 10.1515/ncrs-2019-0886
_journal_volume 235
_journal_year 2020
_chemical_formula_moiety 'C30 H26 Cl N2 P Pd'
_chemical_formula_sum 'C30 H26 Cl N2 P Pd'
_chemical_formula_weight 587.35
_space_group_crystal_system triclinic
_space_group_IT_number 2
_space_group_name_Hall '-P 1'
_space_group_name_H-M_alt 'P -1'
_atom_sites_solution_hydrogens geom
_atom_sites_solution_primary heavy
_atom_sites_solution_secondary difmap
_cell_angle_alpha 79.827(6)
_cell_angle_beta 89.131(5)
_cell_angle_gamma 78.358(5)
_cell_formula_units_Z 2
_cell_length_a 9.1278(5)
_cell_length_b 9.5892(7)
_cell_length_c 15.5255(10)
_cell_measurement_reflns_used 3641
_cell_measurement_temperature 291(2)
_cell_measurement_theta_max 28.6240
_cell_measurement_theta_min 3.4610
_cell_volume 1309.74(15)
_computing_cell_refinement
;
CrysAlisPro, Agilent Technologies,
Version 1.171.36.28 (release 01-02-2013 CrysAlis171 .NET)
(compiled Feb  1 2013,16:14:44)
;
_computing_data_collection
;
CrysAlisPro, Agilent Technologies,
Version 1.171.36.28 (release 01-02-2013 CrysAlis171 .NET)
(compiled Feb  1 2013,16:14:44)
;
_computing_data_reduction
;
CrysAlisPro, Agilent Technologies,
Version 1.171.36.28 (release 01-02-2013 CrysAlis171 .NET)
(compiled Feb  1 2013,16:14:44)
;
_computing_molecular_graphics 'Olex2 (Dolomanov et al., 2009)'
_computing_publication_material 'Olex2 (Dolomanov et al., 2009)'
_computing_structure_refinement 'ShelXL (Sheldrick, 2008)'
_computing_structure_solution 'ShelXS (Sheldrick, 2008)'
_diffrn_ambient_temperature 291.15
_diffrn_detector_area_resol_mean 16.2312
_diffrn_measured_fraction_theta_full 0.998
_diffrn_measured_fraction_theta_max 0.998
_diffrn_measurement_details
;
#__ type_ start__ end____ width___ exp.time_
  1 omega  -80.00  -39.00   1.0000    2.0000
omega____ theta____ kappa____ phi______ frames
    -      -17.2104    0.0000  -90.0000 41

#__ type_ start__ end____ width___ exp.time_
  2 omega  -44.00    4.00   1.0000    2.0000
omega____ theta____ kappa____ phi______ frames
    -      -17.2104   19.0000    0.0000 48

#__ type_ start__ end____ width___ exp.time_
  3 omega  -24.00    6.00   1.0000    2.0000
omega____ theta____ kappa____ phi______ frames
    -      -17.2104  -99.0000  120.0000 30

#__ type_ start__ end____ width___ exp.time_
  4 omega  -16.00   10.00   1.0000    2.0000
omega____ theta____ kappa____ phi______ frames
    -      -17.2104    0.0000  -90.0000 26

#__ type_ start__ end____ width___ exp.time_
  5 omega  -35.00   36.00   1.0000    2.0000
omega____ theta____ kappa____ phi______ frames
    -      -17.2104   57.0000   90.0000 71

#__ type_ start__ end____ width___ exp.time_
  6 omega  -25.00   60.00   1.0000    2.0000
omega____ theta____ kappa____ phi______ frames
    -       19.7885  -99.0000 -120.0000 85

#__ type_ start__ end____ width___ exp.time_
  7 omega   -7.00   90.00   1.0000    2.0000
omega____ theta____ kappa____ phi______ frames
    -       19.7885   77.0000    0.0000 97

#__ type_ start__ end____ width___ exp.time_
  8 omega   -2.00   45.00   1.0000    2.0000
omega____ theta____ kappa____ phi______ frames
    -       19.7885   57.0000 -150.0000 47
;
_diffrn_measurement_device_type 'Xcalibur, Eos, Gemini'
_diffrn_measurement_method '\w scans'
_diffrn_orient_matrix_UB_11 -0.0172380000
_diffrn_orient_matrix_UB_12 0.0186628000
_diffrn_orient_matrix_UB_13 0.0417377000
_diffrn_orient_matrix_UB_21 -0.0067616000
_diffrn_orient_matrix_UB_22 -0.0721910000
_diffrn_orient_matrix_UB_23 0.0165755000
_diffrn_orient_matrix_UB_31 0.0771779000
_diffrn_orient_matrix_UB_32 -0.0181019000
_diffrn_orient_matrix_UB_33 0.0117748000
_diffrn_radiation_monochromator graphite
_diffrn_radiation_type MoK\a
_diffrn_radiation_wavelength 0.71073
_diffrn_reflns_av_R_equivalents 0.0283
_diffrn_reflns_av_unetI/netI 0.0479
_diffrn_reflns_limit_h_max 11
_diffrn_reflns_limit_h_min -11
_diffrn_reflns_limit_k_max 11
_diffrn_reflns_limit_k_min -11
_diffrn_reflns_limit_l_max 17
_diffrn_reflns_limit_l_min -19
_diffrn_reflns_number 10890
_diffrn_reflns_theta_full 26.00
_diffrn_reflns_theta_max 26.37
_diffrn_reflns_theta_min 2.98
_diffrn_source 'Enhance (Mo) X-ray Source'
_exptl_absorpt_coefficient_mu 0.893
_exptl_absorpt_correction_T_max 1.00000
_exptl_absorpt_correction_T_min 0.98800
_exptl_absorpt_correction_type multi-scan
_exptl_absorpt_process_details
;
CrysAlisPro, Agilent Technologies,
Version 1.171.36.28 (release 01-02-2013 CrysAlis171 .NET)
(compiled Feb  1 2013,16:14:44)
Empirical absorption correction using spherical harmonics,
 implemented in SCALE3 ABSPACK scaling algorithm.
;
_exptl_crystal_colour yellow
_exptl_crystal_density_diffrn 1.489
_exptl_crystal_density_method 'not measured'
_exptl_crystal_description block
_exptl_crystal_F_000 596
_exptl_crystal_size_max 0.2
_exptl_crystal_size_mid 0.18
_exptl_crystal_size_min 0.17
_refine_diff_density_max 0.353
_refine_diff_density_min -0.375
_refine_diff_density_rms 0.071
_refine_ls_extinction_method none
_refine_ls_goodness_of_fit_ref 1.056
_refine_ls_hydrogen_treatment constr
_refine_ls_matrix_type full
_refine_ls_number_parameters 317
_refine_ls_number_reflns 5353
_refine_ls_number_restraints 0
_refine_ls_restrained_S_all 1.056
_refine_ls_R_factor_all 0.0447
_refine_ls_R_factor_gt 0.0342
_refine_ls_shift/su_max 0.001
_refine_ls_shift/su_mean 0.000
_refine_ls_structure_factor_coef Fsqd
_refine_ls_weighting_details 'calc w=1/[\s^2^(Fo^2^)+(0.0239P)^2^+0.1743P] where P=(Fo^2^+2Fc^2^)/3'
_refine_ls_weighting_scheme calc
_refine_ls_wR_factor_gt 0.0651
_refine_ls_wR_factor_ref 0.0706
_reflns_number_gt 4548
_reflns_number_total 5353
_reflns_threshold_expression >2sigma(I)
_cod_data_source_file suppl_ncrs-2019-0886_suppl.cif
_cod_data_source_block 2
_cod_original_cell_volume 1309.74(14)
_cod_database_code 8105249
_chemical_oxdiff_formula C1H1O1N1Pd1
_reflns_odcompleteness_completeness 99.83
_reflns_odcompleteness_iscentric 1
_reflns_odcompleteness_theta 26.32
_olex2_refinement_description
;
1. Fixed Uiso
 At 1.2 times of:
  All C(H) groups, All C(H,H) groups
 At 1.5 times of:
  All C(H,H,H) groups
2.a Secondary CH2 refined with riding coordinates:
 C29(H29A,H29B)
2.b Aromatic/amide H refined with riding coordinates:
 C2(H2), C3(H3), C4(H4), C5(H5), C6(H6), C8(H8), C9(H9), C10(H10), C11(H11),
 C12(H12), C14(H14), C15(H15), C16(H16), C17(H17), C18(H18), C19(H19), C20(H20),
  C21(H21), C23(H23), C26(H26), C27(H27)
2.c Idealised Me refined as rotating group:
 C30(H30A,H30B,H30C)
;
_olex2_submission_special_instructions 'No special instructions were received'

loop_
_space_group_symop_id
_space_group_symop_operation_xyz
1 'x, y, z'
2 '-x, -y, -z'

loop_
_atom_site_label
_atom_site_type_symbol
_atom_site_fract_x
_atom_site_fract_y
_atom_site_fract_z
_atom_site_U_iso_or_equiv
_atom_site_adp_type
_atom_site_occupancy
_atom_site_calc_flag
_atom_site_disorder_assembly
_atom_site_disorder_group
_atom_site_refinement_flags_posn
Pd1 Pd 0.74506(2) 0.88360(2) 0.684667(14) 0.03093(8) Uani 1 d . . .
Cl1 Cl 0.56160(8) 1.02502(8) 0.76113(5) 0.04411(19) Uani 1 d . . .
P1 P 0.83848(7) 0.72944(7) 0.80782(5) 0.03113(17) Uani 1 d . . .
N1 N 0.6750(2) 1.0244(2) 0.56613(15) 0.0344(5) Uani 1 d . . .
N2 N 0.7341(3) 1.0641(3) 0.41588(17) 0.0517(7) Uani 1 d . . .
C1 C 0.8547(3) 0.5390(3) 0.80088(18) 0.0345(6) Uani 1 d . . .
C2 C 0.7373(3) 0.5011(3) 0.7601(2) 0.0459(8) Uani 1 d . . .
H2 H 0.6580 0.5729 0.7349 0.055 Uiso 1 calc . . R
C3 C 0.7374(4) 0.3584(4) 0.7568(2) 0.0598(9) Uani 1 d . . .
H3 H 0.6573 0.3344 0.7305 0.072 Uiso 1 calc . . R
C4 C 0.8548(5) 0.2524(4) 0.7919(2) 0.0633(10) Uani 1 d . . .
H4 H 0.8552 0.1564 0.7885 0.076 Uiso 1 calc . . R
C5 C 0.9724(4) 0.2865(4) 0.8321(2) 0.0640(10) Uani 1 d . . .
H5 H 1.0520 0.2139 0.8563 0.077 Uiso 1 calc . . R
C6 C 0.9722(3) 0.4302(3) 0.8367(2) 0.0475(8) Uani 1 d . . .
H6 H 1.0518 0.4533 0.8640 0.057 Uiso 1 calc . . R
C7 C 0.7382(3) 0.7399(3) 0.91071(18) 0.0339(6) Uani 1 d . . .
C8 C 0.6775(3) 0.6281(3) 0.95437(19) 0.0429(7) Uani 1 d . . .
H8 H 0.6806 0.5463 0.9293 0.052 Uiso 1 calc . . R
C9 C 0.6116(3) 0.6348(4) 1.0350(2) 0.0548(9) Uani 1 d . . .
H9 H 0.5729 0.5570 1.0639 0.066 Uiso 1 calc . . R
C10 C 0.6034(3) 0.7533(4) 1.0719(2) 0.0579(9) Uani 1 d . . .
H10 H 0.5586 0.7579 1.1258 0.070 Uiso 1 calc . . R
C11 C 0.6617(4) 0.8670(4) 1.0292(2) 0.0639(10) Uani 1 d . . .
H11 H 0.6563 0.9488 1.0544 0.077 Uiso 1 calc . . R
C12 C 0.7280(4) 0.8616(3) 0.9493(2) 0.0532(9) Uani 1 d . . .
H12 H 0.7663 0.9399 0.9209 0.064 Uiso 1 calc . . R
C13 C 1.0210(3) 0.7584(3) 0.83757(19) 0.0344(6) Uani 1 d . . .
C14 C 1.0815(3) 0.7078(3) 0.9215(2) 0.0509(8) Uani 1 d . . .
H14 H 1.0307 0.6542 0.9631 0.061 Uiso 1 calc . . R
C15 C 1.2178(4) 0.7371(4) 0.9435(2) 0.0560(9) Uani 1 d . . .
H15 H 1.2582 0.7027 0.9997 0.067 Uiso 1 calc . . R
C16 C 1.2936(3) 0.8171(3) 0.8824(2) 0.0486(8) Uani 1 d . . .
H16 H 1.3859 0.8346 0.8969 0.058 Uiso 1 calc . . R
C17 C 1.2325(3) 0.8705(3) 0.8006(2) 0.0486(8) Uani 1 d . . .
H17 H 1.2822 0.9265 0.7597 0.058 Uiso 1 calc . . R
C18 C 1.0972(3) 0.8416(3) 0.7782(2) 0.0413(7) Uani 1 d . . .
H18 H 1.0566 0.8787 0.7223 0.050 Uiso 1 calc . . R
C19 C 0.5615(3) 1.1377(3) 0.5519(2) 0.0440(8) Uani 1 d . . .
H19 H 0.5029 1.1625 0.5986 0.053 Uiso 1 calc . . R
C20 C 0.5294(3) 1.2186(3) 0.4701(2) 0.0530(9) Uani 1 d . . .
H20 H 0.4503 1.2979 0.4600 0.064 Uiso 1 calc . . R
C21 C 0.6193(4) 1.1773(4) 0.4036(2) 0.0572(9) Uani 1 d . . .
H21 H 0.5994 1.2305 0.3474 0.069 Uiso 1 calc . . R
C22 C 0.7585(3) 0.9901(3) 0.4971(2) 0.0377(7) Uani 1 d . . .
C23 C 1.0091(3) 0.6646(3) 0.62065(19) 0.0391(7) Uani 1 d . . .
H23 H 1.0226 0.6125 0.6774 0.047 Uiso 1 calc . . R
C24 C 0.8946(3) 0.7864(3) 0.60401(18) 0.0337(6) Uani 1 d . . .
C25 C 0.8779(3) 0.8621(3) 0.51721(19) 0.0375(7) Uani 1 d . . .
C26 C 0.9742(3) 0.8157(3) 0.4520(2) 0.0502(8) Uani 1 d . . .
H26 H 0.9628 0.8672 0.3951 0.060 Uiso 1 calc . . R
C27 C 1.0856(3) 0.6943(4) 0.4723(2) 0.0537(9) Uani 1 d . . .
H27 H 1.1489 0.6641 0.4288 0.064 Uiso 1 calc . . R
C28 C 1.1045(3) 0.6170(3) 0.5563(2) 0.0468(8) Uani 1 d . . .
C29 C 1.2286(4) 0.4835(4) 0.5768(3) 0.0664(11) Uani 1 d . . .
H29A H 1.1988 0.4072 0.5520 0.080 Uiso 1 calc . . R
H29B H 1.3170 0.5054 0.5463 0.080 Uiso 1 calc . . R
C30 C 1.2715(6) 0.4259(6) 0.6679(3) 0.146(3) Uani 1 d . . .
H30A H 1.3637 0.3560 0.6709 0.219 Uiso 1 calc . . GR
H30B H 1.1946 0.3805 0.6962 0.219 Uiso 1 calc . . GR
H30C H 1.2847 0.5033 0.6968 0.219 Uiso 1 calc . . GR

loop_
_atom_site_aniso_label
_atom_site_aniso_U_11
_atom_site_aniso_U_22
_atom_site_aniso_U_33
_atom_site_aniso_U_23
_atom_site_aniso_U_13
_atom_site_aniso_U_12
Pd1 0.02973(12) 0.03169(13) 0.03129(13) -0.00613(9) 0.00496(9) -0.00586(8)
Cl1 0.0403(4) 0.0458(4) 0.0439(5) -0.0109(3) 0.0111(3) -0.0012(3)
P1 0.0316(4) 0.0306(4) 0.0322(4) -0.0051(3) 0.0033(3) -0.0095(3)
N1 0.0339(12) 0.0350(13) 0.0350(14) -0.0061(11) 0.0053(10) -0.0089(10)
N2 0.0569(17) 0.0546(17) 0.0380(16) 0.0020(13) 0.0039(13) -0.0076(14)
C1 0.0387(15) 0.0337(16) 0.0330(16) -0.0051(12) 0.0077(12) -0.0129(12)
C2 0.0474(18) 0.0454(19) 0.048(2) -0.0134(15) 0.0011(15) -0.0134(14)
C3 0.072(2) 0.057(2) 0.063(3) -0.0218(19) 0.0058(19) -0.0331(19)
C4 0.100(3) 0.036(2) 0.060(2) -0.0133(17) 0.015(2) -0.025(2)
C5 0.081(3) 0.036(2) 0.069(3) -0.0049(17) -0.002(2) 0.0000(18)
C6 0.0498(18) 0.0388(18) 0.053(2) -0.0063(15) 0.0026(15) -0.0094(14)
C7 0.0322(14) 0.0355(16) 0.0327(16) -0.0049(12) -0.0010(12) -0.0050(12)
C8 0.0489(17) 0.0424(18) 0.0403(19) -0.0107(14) 0.0113(14) -0.0138(14)
C9 0.056(2) 0.063(2) 0.045(2) -0.0078(17) 0.0183(16) -0.0141(17)
C10 0.055(2) 0.077(3) 0.038(2) -0.0153(19) 0.0103(16) 0.0011(19)
C11 0.085(3) 0.057(2) 0.053(2) -0.0299(19) 0.005(2) -0.003(2)
C12 0.071(2) 0.0420(19) 0.050(2) -0.0142(16) 0.0079(18) -0.0148(16)
C13 0.0336(15) 0.0317(15) 0.0380(17) -0.0039(13) 0.0010(12) -0.0091(12)
C14 0.0486(19) 0.053(2) 0.051(2) 0.0052(16) -0.0075(16) -0.0222(15)
C15 0.056(2) 0.060(2) 0.051(2) -0.0012(17) -0.0209(17) -0.0165(17)
C16 0.0373(17) 0.0453(19) 0.068(2) -0.0156(17) -0.0041(16) -0.0149(14)
C17 0.0443(18) 0.055(2) 0.052(2) -0.0108(17) 0.0075(16) -0.0229(15)
C18 0.0414(17) 0.0443(18) 0.0415(19) -0.0084(14) 0.0031(14) -0.0154(13)
C19 0.0405(17) 0.0413(18) 0.046(2) -0.0065(15) 0.0030(14) 0.0013(14)
C20 0.0502(19) 0.047(2) 0.052(2) 0.0010(16) -0.0029(16) 0.0049(15)
C21 0.064(2) 0.054(2) 0.044(2) 0.0076(17) -0.0057(17) -0.0035(17)
C22 0.0396(16) 0.0386(17) 0.0368(17) -0.0056(13) 0.0015(13) -0.0135(13)
C23 0.0392(16) 0.0386(17) 0.0380(18) -0.0074(13) 0.0057(13) -0.0044(13)
C24 0.0330(14) 0.0363(16) 0.0341(16) -0.0101(13) 0.0044(12) -0.0096(12)
C25 0.0388(16) 0.0365(16) 0.0380(18) -0.0075(13) 0.0067(13) -0.0094(13)
C26 0.0540(19) 0.059(2) 0.0365(18) -0.0094(16) 0.0143(15) -0.0103(16)
C27 0.0506(19) 0.063(2) 0.048(2) -0.0207(18) 0.0190(16) -0.0038(16)
C28 0.0406(17) 0.0462(19) 0.056(2) -0.0201(16) 0.0113(15) -0.0051(14)
C29 0.056(2) 0.055(2) 0.083(3) -0.025(2) 0.018(2) 0.0097(17)
C30 0.155(5) 0.129(5) 0.094(4) -0.003(3) -0.001(4) 0.098(4)

loop_
_atom_type_symbol
_atom_type_description
_atom_type_scat_dispersion_real
_atom_type_scat_dispersion_imag
_atom_type_scat_source
C C 0.0033 0.0016 'International Tables Vol C Tables 4.2.6.8 and 6.1.1.4'
H H 0.0000 0.0000 'International Tables Vol C Tables 4.2.6.8 and 6.1.1.4'
Cl Cl 0.1484 0.1585 'International Tables Vol C Tables 4.2.6.8 and 6.1.1.4'
N N 0.0061 0.0033 'International Tables Vol C Tables 4.2.6.8 and 6.1.1.4'
P P 0.1023 0.0942 'International Tables Vol C Tables 4.2.6.8 and 6.1.1.4'
Pd Pd -0.9988 1.0072 'International Tables Vol C Tables 4.2.6.8 and 6.1.1.4'

loop_
_geom_angle_atom_site_label_1
_geom_angle_atom_site_label_2
_geom_angle_atom_site_label_3
_geom_angle
_geom_angle_site_symmetry_1
_geom_angle_site_symmetry_3
P1 Pd1 Cl1 93.37(3) . .
N1 Pd1 Cl1 90.42(6) . .
N1 Pd1 P1 175.54(6) . .
C24 Pd1 Cl1 171.65(8) . .
C24 Pd1 P1 94.79(8) . .
C24 Pd1 N1 81.36(10) . .
C1 P1 Pd1 113.96(9) . .
C1 P1 C7 101.41(13) . .
C7 P1 Pd1 119.21(9) . .
C13 P1 Pd1 110.93(9) . .
C13 P1 C1 108.81(12) . .
C13 P1 C7 101.30(13) . .
C19 N1 Pd1 128.4(2) . .
C19 N1 C22 118.3(3) . .
C22 N1 Pd1 113.39(18) . .
C22 N2 C21 116.7(3) . .
C2 C1 P1 117.4(2) . .
C6 C1 P1 124.2(2) . .
C6 C1 C2 118.4(3) . .
C1 C2 H2 119.6 . .
C3 C2 C1 120.8(3) . .
C3 C2 H2 119.6 . .
C2 C3 H3 119.9 . .
C4 C3 C2 120.1(3) . .
C4 C3 H3 119.9 . .
C3 C4 H4 119.8 . .
C3 C4 C5 120.4(3) . .
C5 C4 H4 119.8 . .
C4 C5 H5 120.1 . .
C4 C5 C6 119.8(3) . .
C6 C5 H5 120.1 . .
C1 C6 C5 120.6(3) . .
C1 C6 H6 119.7 . .
C5 C6 H6 119.7 . .
C8 C7 P1 122.5(2) . .
C8 C7 C12 117.6(3) . .
C12 C7 P1 119.9(2) . .
C7 C8 H8 119.4 . .
C7 C8 C9 121.3(3) . .
C9 C8 H8 119.4 . .
C8 C9 H9 119.8 . .
C10 C9 C8 120.5(3) . .
C10 C9 H9 119.8 . .
C9 C10 H10 120.3 . .
C9 C10 C11 119.3(3) . .
C11 C10 H10 120.3 . .
C10 C11 H11 119.6 . .
C10 C11 C12 120.9(3) . .
C12 C11 H11 119.6 . .
C7 C12 H12 119.8 . .
C11 C12 C7 120.5(3) . .
C11 C12 H12 119.8 . .
C14 C13 P1 121.3(2) . .
C18 C13 P1 120.0(2) . .
C18 C13 C14 118.4(3) . .
C13 C14 H14 120.0 . .
C13 C14 C15 120.1(3) . .
C15 C14 H14 120.0 . .
C14 C15 H15 119.8 . .
C16 C15 C14 120.3(3) . .
C16 C15 H15 119.8 . .
C15 C16 H16 120.1 . .
C17 C16 C15 119.8(3) . .
C17 C16 H16 120.1 . .
C16 C17 H17 119.9 . .
C16 C17 C18 120.2(3) . .
C18 C17 H17 119.9 . .
C13 C18 H18 119.4 . .
C17 C18 C13 121.1(3) . .
C17 C18 H18 119.4 . .
N1 C19 H19 119.3 . .
N1 C19 C20 121.3(3) . .
C20 C19 H19 119.3 . .
C19 C20 H20 121.5 . .
C19 C20 C21 117.0(3) . .
C21 C20 H20 121.5 . .
N2 C21 C20 123.0(3) . .
N2 C21 H21 118.5 . .
C20 C21 H21 118.5 . .
N1 C22 C25 115.1(3) . .
N2 C22 N1 123.7(3) . .
N2 C22 C25 121.2(3) . .
C24 C23 H23 118.4 . .
C24 C23 C28 123.1(3) . .
C28 C23 H23 118.4 . .
C23 C24 Pd1 131.5(2) . .
C23 C24 C25 116.6(2) . .
C25 C24 Pd1 111.85(18) . .
C24 C25 C22 118.2(2) . .
C26 C25 C22 121.0(3) . .
C26 C25 C24 120.7(3) . .
C25 C26 H26 120.0 . .
C27 C26 C25 120.1(3) . .
C27 C26 H26 120.0 . .
C26 C27 H27 119.6 . .
C26 C27 C28 120.8(3) . .
C28 C27 H27 119.6 . .
C23 C28 C29 121.7(3) . .
C27 C28 C23 118.6(3) . .
C27 C28 C29 119.6(3) . .
C28 C29 H29A 107.7 . .
C28 C29 H29B 107.7 . .
H29A C29 H29B 107.1 . .
C30 C29 C28 118.4(3) . .
C30 C29 H29A 107.7 . .
C30 C29 H29B 107.7 . .
C29 C30 H30A 109.5 . .
C29 C30 H30B 109.5 . .
C29 C30 H30C 109.5 . .
H30A C30 H30B 109.5 . .
H30A C30 H30C 109.5 . .
H30B C30 H30C 109.5 . .

loop_
_geom_bond_atom_site_label_1
_geom_bond_atom_site_label_2
_geom_bond_distance
_geom_bond_site_symmetry_2
Pd1 Cl1 2.3758(7) .
Pd1 P1 2.2607(8) .
Pd1 N1 2.104(2) .
Pd1 C24 2.037(2) .
P1 C1 1.825(3) .
P1 C7 1.837(3) .
P1 C13 1.822(3) .
N1 C19 1.331(3) .
N1 C22 1.355(3) .
N2 C21 1.337(4) .
N2 C22 1.331(4) .
C1 C2 1.392(4) .
C1 C6 1.382(4) .
C2 H2 0.9300 .
C2 C3 1.378(4) .
C3 H3 0.9300 .
C3 C4 1.364(5) .
C4 H4 0.9300 .
C4 C5 1.373(5) .
C5 H5 0.9300 .
C5 C6 1.392(4) .
C6 H6 0.9300 .
C7 C8 1.375(4) .
C7 C12 1.389(4) .
C8 H8 0.9300 .
C8 C9 1.387(4) .
C9 H9 0.9300 .
C9 C10 1.349(4) .
C10 H10 0.9300 .
C10 C11 1.371(5) .
C11 H11 0.9300 .
C11 C12 1.377(4) .
C12 H12 0.9300 .
C13 C14 1.389(4) .
C13 C18 1.384(4) .
C14 H14 0.9300 .
C14 C15 1.390(4) .
C15 H15 0.9300 .
C15 C16 1.379(4) .
C16 H16 0.9300 .
C16 C17 1.366(4) .
C17 H17 0.9300 .
C17 C18 1.382(4) .
C18 H18 0.9300 .
C19 H19 0.9300 .
C19 C20 1.368(4) .
C20 H20 0.9300 .
C20 C21 1.372(4) .
C21 H21 0.9300 .
C22 C25 1.459(4) .
C23 H23 0.9300 .
C23 C24 1.389(3) .
C23 C28 1.393(4) .
C24 C25 1.408(4) .
C25 C26 1.403(4) .
C26 H26 0.9300 .
C26 C27 1.375(4) .
C27 H27 0.9300 .
C27 C28 1.376(4) .
C28 C29 1.518(4) .
C29 H29A 0.9700 .
C29 H29B 0.9700 .
C29 C30 1.454(5) .
C30 H30A 0.9600 .
C30 H30B 0.9600 .
C30 H30C 0.9600 .

loop_
_geom_torsion_atom_site_label_1
_geom_torsion_atom_site_label_2
_geom_torsion_atom_site_label_3
_geom_torsion_atom_site_label_4
_geom_torsion
_geom_torsion_site_symmetry_1
_geom_torsion_site_symmetry_2
_geom_torsion_site_symmetry_3
_geom_torsion_site_symmetry_4
Pd1 P1 C1 C2 -41.4(2) . . . .
Pd1 P1 C1 C6 141.5(2) . . . .
Pd1 P1 C7 C8 116.7(2) . . . .
Pd1 P1 C7 C12 -66.4(2) . . . .
Pd1 P1 C13 C14 161.6(2) . . . .
Pd1 P1 C13 C18 -13.4(2) . . . .
Pd1 N1 C19 C20 -179.5(2) . . . .
Pd1 N1 C22 N2 179.8(2) . . . .
Pd1 N1 C22 C25 1.1(3) . . . .
Pd1 C24 C25 C22 -2.1(3) . . . .
Pd1 C24 C25 C26 177.5(2) . . . .
Cl1 Pd1 P1 C1 129.11(10) . . . .
Cl1 Pd1 P1 C7 9.34(11) . . . .
Cl1 Pd1 P1 C13 -107.67(9) . . . .
Cl1 Pd1 N1 C19 -4.0(2) . . . .
Cl1 Pd1 N1 C22 176.74(18) . . . .
Cl1 Pd1 C24 C23 169.7(4) . . . .
Cl1 Pd1 C24 C25 -8.1(7) . . . .
P1 Pd1 N1 C19 -152.0(7) . . . .
P1 Pd1 N1 C22 28.8(9) . . . .
P1 Pd1 C24 C23 2.1(3) . . . .
P1 Pd1 C24 C25 -175.67(19) . . . .
P1 C1 C2 C3 -176.3(3) . . . .
P1 C1 C6 C5 176.9(3) . . . .
P1 C7 C8 C9 175.4(2) . . . .
P1 C7 C12 C11 -175.8(3) . . . .
P1 C13 C14 C15 -177.0(2) . . . .
P1 C13 C18 C17 177.0(2) . . . .
N1 Pd1 P1 C1 -83.0(8) . . . .
N1 Pd1 P1 C7 157.3(8) . . . .
N1 Pd1 P1 C13 40.2(8) . . . .
N1 Pd1 C24 C23 179.8(3) . . . .
N1 Pd1 C24 C25 2.1(2) . . . .
N1 C19 C20 C21 0.1(5) . . . .
N1 C22 C25 C24 0.7(4) . . . .
N1 C22 C25 C26 -179.0(3) . . . .
N2 C22 C25 C24 -178.0(3) . . . .
N2 C22 C25 C26 2.3(4) . . . .
C1 P1 C7 C8 -9.2(3) . . . .
C1 P1 C7 C12 167.6(2) . . . .
C1 P1 C13 C14 -72.3(3) . . . .
C1 P1 C13 C18 112.8(2) . . . .
C1 C2 C3 C4 -1.4(5) . . . .
C2 C1 C6 C5 -0.2(5) . . . .
C2 C3 C4 C5 1.1(6) . . . .
C3 C4 C5 C6 -0.4(6) . . . .
C4 C5 C6 C1 -0.1(5) . . . .
C6 C1 C2 C3 1.0(5) . . . .
C7 P1 C1 C2 87.9(2) . . . .
C7 P1 C1 C6 -89.1(3) . . . .
C7 P1 C13 C14 34.1(3) . . . .
C7 P1 C13 C18 -140.9(2) . . . .
C7 C8 C9 C10 1.2(5) . . . .
C8 C7 C12 C11 1.2(5) . . . .
C8 C9 C10 C11 -0.4(5) . . . .
C9 C10 C11 C12 0.1(5) . . . .
C10 C11 C12 C7 -0.5(5) . . . .
C12 C7 C8 C9 -1.5(4) . . . .
C13 P1 C1 C2 -165.8(2) . . . .
C13 P1 C1 C6 17.1(3) . . . .
C13 P1 C7 C8 -121.3(2) . . . .
C13 P1 C7 C12 55.5(3) . . . .
C13 C14 C15 C16 0.3(5) . . . .
C14 C13 C18 C17 1.9(4) . . . .
C14 C15 C16 C17 1.5(5) . . . .
C15 C16 C17 C18 -1.6(5) . . . .
C16 C17 C18 C13 -0.1(4) . . . .
C18 C13 C14 C15 -2.0(4) . . . .
C19 N1 C22 N2 0.5(4) . . . .
C19 N1 C22 C25 -178.2(2) . . . .
C19 C20 C21 N2 -0.2(5) . . . .
C21 N2 C22 N1 -0.5(5) . . . .
C21 N2 C22 C25 178.1(3) . . . .
C22 N1 C19 C20 -0.2(4) . . . .
C22 N2 C21 C20 0.4(5) . . . .
C22 C25 C26 C27 -179.7(3) . . . .
C23 C24 C25 C22 179.7(2) . . . .
C23 C24 C25 C26 -0.6(4) . . . .
C23 C28 C29 C30 -15.2(6) . . . .
C24 Pd1 P1 C1 -52.68(12) . . . .
C24 Pd1 P1 C7 -172.45(13) . . . .
C24 Pd1 P1 C13 70.53(12) . . . .
C24 Pd1 N1 C19 177.5(2) . . . .
C24 Pd1 N1 C22 -1.80(19) . . . .
C24 C23 C28 C27 0.5(5) . . . .
C24 C23 C28 C29 180.0(3) . . . .
C24 C25 C26 C27 0.7(5) . . . .
C25 C26 C27 C28 -0.2(5) . . . .
C26 C27 C28 C23 -0.4(5) . . . .
C26 C27 C28 C29 -179.9(3) . . . .
C27 C28 C29 C30 164.3(4) . . . .
C28 C23 C24 Pd1 -177.6(2) . . . .
C28 C23 C24 C25 0.0(4) . . . .
